data_7158430
loop_
_publ_author_name
'Baire, Beeraiah'
'Santhi, Jampani'

_publ_section_title
;
 Ag(I)-Promoted homo-dimerization of 2-(alk-2-yn-1-onyl)-1-alkynylbenzenes
 <i>via</i> a [4 + 2] cycloaddition of benzopyrylium ions: access to
 structurally unique naphthalenes.
;
_journal_issue 1
_journal_name_full 'Organic &amp; biomolecular chemistry'
_journal_page_first 247
_journal_page_last 251
_journal_paper_doi 10.1039/d1ob02229f
_journal_volume 20
_journal_year 2021
_chemical_formula_moiety 'C34 H20 O2'
_chemical_formula_sum 'C34 H20 O2'
_chemical_formula_weight 460.50
_space_group_crystal_system monoclinic
_space_group_IT_number 15
_space_group_name_Hall '-C 2yc'
_space_group_name_H-M_alt 'C 1 2/c 1'
_atom_sites_solution_hydrogens geom
_audit_creation_method SHELXL-2014/7
_audit_update_record
;
2018-11-14 deposited with the CCDC.	2021-12-02 downloaded from the CCDC.
;
_cell_angle_alpha 90
_cell_angle_beta 96.472(2)
_cell_angle_gamma 90
_cell_formula_units_Z 8
_cell_length_a 31.9258(15)
_cell_length_b 18.7977(9)
_cell_length_c 8.2450(4)
_cell_measurement_reflns_used 9993
_cell_measurement_temperature 296(2)
_cell_measurement_theta_max 26.63
_cell_measurement_theta_min 3.16
_cell_volume 4916.6(4)
_computing_cell_refinement 'APEX3/SAINT (Bruker, 2016)'
_computing_data_collection 'APEX3(Bruker, 2016)'
_computing_data_reduction 'SAINT/XPREP (Bruker, 2016)'
_computing_molecular_graphics 'ORTEP3 (Farrugia, 1997) and Mercury (Bruno et al., 2002)'
_computing_publication_material 'SHELXL-2014/7 (Sheldrick, 2014)'
_computing_structure_refinement 'SHELXL-2014/7 (Sheldrick, 2014)'
_computing_structure_solution 'SHELXT-2014/5 (Sheldrick, 2014)'
_diffrn_ambient_temperature 296(2)
_diffrn_measured_fraction_theta_full 0.997
_diffrn_measured_fraction_theta_max 0.997
_diffrn_measurement_device_type 'Bruker axs kappa apex3 CMOS Diffractometer'
_diffrn_measurement_method '\w and \f scan'
_diffrn_radiation_monochromator graphite
_diffrn_radiation_source 'fine-focus sealed tube'
_diffrn_radiation_type MoK\a
_diffrn_radiation_wavelength 0.71073
_diffrn_reflns_av_R_equivalents 0.0414
_diffrn_reflns_av_unetI/netI 0.0256
_diffrn_reflns_Laue_measured_fraction_full 0.997
_diffrn_reflns_Laue_measured_fraction_max 0.997
_diffrn_reflns_limit_h_max 37
_diffrn_reflns_limit_h_min -37
_diffrn_reflns_limit_k_max 22
_diffrn_reflns_limit_k_min -22
_diffrn_reflns_limit_l_max 9
_diffrn_reflns_limit_l_min -9
_diffrn_reflns_number 38103
_diffrn_reflns_point_group_measured_fraction_full 0.997
_diffrn_reflns_point_group_measured_fraction_max 0.997
_diffrn_reflns_theta_full 24.997
_diffrn_reflns_theta_max 24.997
_diffrn_reflns_theta_min 3.314
_exptl_absorpt_coefficient_mu 0.076
_exptl_absorpt_correction_T_max 0.7446
_exptl_absorpt_correction_T_min 0.7140
_exptl_absorpt_correction_type multi-scan
_exptl_absorpt_process_details 'SADABS (Bruker, 2016)'
_exptl_crystal_colour yellow
_exptl_crystal_density_diffrn 1.244
_exptl_crystal_description block
_exptl_crystal_F_000 1920
_exptl_crystal_size_max 0.400
_exptl_crystal_size_mid 0.200
_exptl_crystal_size_min 0.100
_refine_diff_density_max 0.322
_refine_diff_density_min -0.224
_refine_diff_density_rms 0.049
_refine_ls_extinction_method none
_refine_ls_goodness_of_fit_ref 1.083
_refine_ls_hydrogen_treatment constr
_refine_ls_matrix_type full
_refine_ls_number_parameters 325
_refine_ls_number_reflns 4306
_refine_ls_number_restraints 1
_refine_ls_restrained_S_all 1.084
_refine_ls_R_factor_all 0.0894
_refine_ls_R_factor_gt 0.0644
_refine_ls_shift/su_max 0.001
_refine_ls_shift/su_mean 0.000
_refine_ls_structure_factor_coef Fsqd
_refine_ls_weighting_details 'w=1/[\s^2^(Fo^2^)+(0.0832P)^2^+3.8362P] where P=(Fo^2^+2Fc^2^)/3'
_refine_ls_weighting_scheme calc
_refine_ls_wR_factor_gt 0.1611
_refine_ls_wR_factor_ref 0.1763
_reflns_Friedel_coverage 0.000
_reflns_number_gt 3169
_reflns_number_total 4306
_reflns_threshold_expression 'I > 2\s(I)'
_cod_data_source_file d1ob02229f2.cif
_cod_data_source_block SA8
_cod_depositor_comments 'Adding full bibliography for 7158428--7158430.cif.'
_cod_original_sg_symbol_H-M 'C 2/c'
_cod_database_code 7158430
_shelx_shelxl_version_number 2014/7
_shelx_space_group_comment
;
The symmetry employed for this shelxl refinement is uniquely defined
by the following loop, which should always be used as a source of
symmetry information in preference to the above space-group names.
They are only intended as comments.
;
_shelx_estimated_absorpt_t_min 0.970
_shelx_estimated_absorpt_t_max 0.992

loop_
_space_group_symop_operation_xyz
'x, y, z'
'-x, y, -z+1/2'
'x+1/2, y+1/2, z'
'-x+1/2, y+1/2, -z+1/2'
'-x, -y, -z'
'x, -y, z-1/2'
'-x+1/2, -y+1/2, -z'
'x+1/2, -y+1/2, z-1/2'

loop_
_atom_site_label
_atom_site_type_symbol
_atom_site_fract_x
_atom_site_fract_y
_atom_site_fract_z
_atom_site_U_iso_or_equiv
_atom_site_adp_type
_atom_site_occupancy
_atom_site_site_symmetry_order
_atom_site_calc_flag
_atom_site_refinement_flags_posn
_atom_site_refinement_flags_adp
_atom_site_refinement_flags_occupancy
_atom_site_disorder_assembly
_atom_site_disorder_group
C1 C 0.79306(9) 0.56388(15) 0.3036(4) 0.0707(8) Uani 1 1 d . . . . .
H1 H 0.8019 0.6090 0.2760 0.085 Uiso 1 1 calc R U . . .
C2 C 0.81659(11) 0.5057(2) 0.2718(5) 0.0901(11) Uani 1 1 d . . . . .
H2 H 0.8412 0.5119 0.2226 0.108 Uiso 1 1 calc R U . . .
C3 C 0.80481(13) 0.4402(2) 0.3106(5) 0.0921(11) Uani 1 1 d . . . . .
H3 H 0.8212 0.4012 0.2888 0.110 Uiso 1 1 calc R U . . .
C4 C 0.76882(14) 0.43055(16) 0.3820(5) 0.0962(12) Uani 1 1 d . . . . .
H4 H 0.7607 0.3849 0.4088 0.115 Uiso 1 1 calc R U . . .
C5 C 0.74418(11) 0.48880(16) 0.4151(4) 0.0816(9) Uani 1 1 d . . . . .
H5 H 0.7195 0.4822 0.4634 0.098 Uiso 1 1 calc R U . . .
C6 C 0.75652(7) 0.55631(12) 0.3758(3) 0.0510(6) Uani 1 1 d . . . . .
C7 C 0.73221(8) 0.61781(13) 0.4065(3) 0.0531(6) Uani 1 1 d . . . . .
C8 C 0.71233(8) 0.67022(14) 0.4269(3) 0.0548(6) Uani 1 1 d . . . . .
C9 C 0.68769(7) 0.73429(12) 0.4414(3) 0.0456(6) Uani 1 1 d . . . . .
C10 C 0.67163(7) 0.74789(11) 0.6009(3) 0.0422(5) Uani 1 1 d . . . . .
C11 C 0.69562(8) 0.72679(13) 0.7431(3) 0.0558(7) Uani 1 1 d . . . . .
H11 H 0.7201 0.7007 0.7366 0.067 Uiso 1 1 calc R U . . .
C12 C 0.68385(9) 0.74378(15) 0.8936(3) 0.0636(7) Uani 1 1 d . . . . .
H12 H 0.7005 0.7298 0.9880 0.076 Uiso 1 1 calc R U . . .
C13 C 0.64746(9) 0.78143(14) 0.9041(3) 0.0610(7) Uani 1 1 d . . . . .
H13 H 0.6394 0.7930 1.0057 0.073 Uiso 1 1 calc R U . . .
C14 C 0.62288(8) 0.80207(13) 0.7636(3) 0.0532(6) Uani 1 1 d . . . . .
H14 H 0.5981 0.8273 0.7719 0.064 Uiso 1 1 calc R U . . .
C15 C 0.63422(7) 0.78614(11) 0.6103(3) 0.0420(5) Uani 1 1 d . . . . .
C16 C 0.60636(7) 0.80929(12) 0.4626(3) 0.0425(5) Uani 1 1 d . . . . .
C17 C 0.59984(7) 0.88221(12) 0.4347(3) 0.0491(6) Uani 1 1 d . . . . .
H17 H 0.6138 0.9144 0.5075 0.059 Uiso 1 1 calc R U . . .
C18 C 0.57378(7) 0.90792(13) 0.3043(3) 0.0515(6) Uani 1 1 d . U . . .
C19 C 0.55206(7) 0.86005(14) 0.1907(3) 0.0527(7) Uani 1 1 d . . . . .
C20 C 0.52348(9) 0.88134(18) 0.0554(3) 0.0671(8) Uani 1 1 d . . . . .
H20 H 0.5191 0.9296 0.0352 0.081 Uiso 1 1 calc R U . . .
C21 C 0.50246(9) 0.8335(2) -0.0445(3) 0.0767(10) Uani 1 1 d . . . . .
H21 H 0.4836 0.8493 -0.1313 0.092 Uiso 1 1 calc R U . . .
C22 C 0.50856(9) 0.7611(2) -0.0197(3) 0.0754(9) Uani 1 1 d . . . . .
H22 H 0.4941 0.7287 -0.0905 0.091 Uiso 1 1 calc R U . . .
C23 C 0.53598(8) 0.73701(17) 0.1091(3) 0.0627(7) Uani 1 1 d . . . . .
H23 H 0.5401 0.6884 0.1249 0.075 Uiso 1 1 calc R U . . .
C24 C 0.55787(7) 0.78560(13) 0.2172(3) 0.0484(6) Uani 1 1 d . . . . .
C25 C 0.58534(7) 0.76122(12) 0.3565(3) 0.0435(5) Uani 1 1 d . . . . .
C26 C 0.58970(7) 0.68637(13) 0.3860(3) 0.0502(6) Uani 1 1 d . . . . .
C27 C 0.59272(9) 0.62385(14) 0.4082(3) 0.0609(7) Uani 1 1 d . . . . .
C28 C 0.59648(11) 0.54856(15) 0.4304(4) 0.0768(9) Uani 1 1 d . . . . .
C29 C 0.63018(13) 0.52058(19) 0.5330(6) 0.1079(14) Uani 1 1 d . . . . .
H29 H 0.6496 0.5508 0.5900 0.129 Uiso 1 1 calc R U . . .
C30 C 0.63458(19) 0.4475(3) 0.5496(9) 0.160(3) Uani 1 1 d . . . . .
H30 H 0.6572 0.4282 0.6164 0.192 Uiso 1 1 calc R U . . .
C31 C 0.6049(3) 0.4040(3) 0.4657(12) 0.185(4) Uani 1 1 d . . . . .
H31 H 0.6082 0.3549 0.4750 0.223 Uiso 1 1 calc R U . . .
C32 C 0.5713(3) 0.4301(3) 0.3701(9) 0.169(3) Uani 1 1 d . . . . .
H32 H 0.5513 0.3996 0.3171 0.203 Uiso 1 1 calc R U . . .
C33 C 0.56712(17) 0.5037(2) 0.3524(6) 0.1225(16) Uani 1 1 d . . . . .
H33 H 0.5441 0.5224 0.2868 0.147 Uiso 1 1 calc R U . . .
C34 C 0.57061(10) 0.98673(16) 0.2981(4) 0.0728(9) Uani 1 1 d . U . . .
H34 H 0.5850 1.0110 0.3857 0.087 Uiso 1 1 calc R U . . .
O1 O 0.68178(6) 0.77418(10) 0.3259(2) 0.0640(5) Uani 1 1 d . . . . .
O2 O 0.55230(9) 1.02229(13) 0.1970(3) 0.1105(9) Uani 1 1 d . . . . .

loop_
_atom_site_aniso_label
_atom_site_aniso_U_11
_atom_site_aniso_U_22
_atom_site_aniso_U_33
_atom_site_aniso_U_23
_atom_site_aniso_U_13
_atom_site_aniso_U_12
C1 0.0565(17) 0.0553(16) 0.102(2) -0.0128(15) 0.0190(16) 0.0037(13)
C2 0.065(2) 0.082(2) 0.125(3) -0.028(2) 0.0171(19) 0.0199(17)
C3 0.093(3) 0.071(2) 0.108(3) -0.034(2) -0.011(2) 0.032(2)
C4 0.119(3) 0.0365(16) 0.126(3) -0.0044(17) -0.013(3) -0.0009(18)
C5 0.073(2) 0.0596(19) 0.114(3) 0.0049(17) 0.0151(18) -0.0041(15)
C6 0.0445(13) 0.0455(14) 0.0613(15) -0.0083(11) -0.0012(11) 0.0051(11)
C7 0.0440(13) 0.0539(15) 0.0609(16) -0.0033(12) 0.0044(11) 0.0085(12)
C8 0.0471(14) 0.0561(15) 0.0617(16) -0.0003(12) 0.0089(12) 0.0111(12)
C9 0.0379(12) 0.0439(13) 0.0548(14) 0.0050(11) 0.0041(10) 0.0078(10)
C10 0.0445(12) 0.0343(11) 0.0470(13) 0.0031(9) 0.0017(10) 0.0034(9)
C11 0.0534(15) 0.0531(15) 0.0585(16) 0.0075(12) -0.0050(12) 0.0106(12)
C12 0.0725(19) 0.0646(17) 0.0502(16) 0.0089(13) -0.0084(13) -0.0010(14)
C13 0.0721(18) 0.0672(17) 0.0444(15) -0.0023(12) 0.0091(13) -0.0067(14)
C14 0.0537(14) 0.0516(14) 0.0554(15) -0.0029(12) 0.0110(12) 0.0036(11)
C15 0.0441(12) 0.0342(11) 0.0478(13) 0.0027(9) 0.0060(10) 0.0008(10)
C16 0.0361(12) 0.0428(12) 0.0494(13) 0.0041(10) 0.0085(10) 0.0109(10)
C17 0.0438(13) 0.0443(13) 0.0612(15) 0.0045(11) 0.0138(11) 0.0092(10)
C18 0.0451(13) 0.0537(14) 0.0596(15) 0.0181(12) 0.0233(12) 0.0173(11)
C19 0.0422(13) 0.0719(17) 0.0479(14) 0.0206(13) 0.0218(11) 0.0222(12)
C20 0.0537(16) 0.102(2) 0.0497(16) 0.0290(16) 0.0217(14) 0.0300(16)
C21 0.0583(18) 0.135(3) 0.0382(15) 0.0206(18) 0.0120(13) 0.0308(19)
C22 0.0587(17) 0.127(3) 0.0407(15) -0.0091(17) 0.0061(13) 0.0107(18)
C23 0.0576(16) 0.085(2) 0.0459(14) -0.0045(14) 0.0061(13) 0.0122(14)
C24 0.0400(12) 0.0661(16) 0.0410(13) 0.0047(11) 0.0125(10) 0.0135(11)
C25 0.0421(12) 0.0456(13) 0.0441(13) 0.0039(10) 0.0103(10) 0.0102(10)
C26 0.0477(14) 0.0525(16) 0.0492(14) -0.0019(11) 0.0007(11) 0.0046(11)
C27 0.0676(17) 0.0479(16) 0.0668(17) -0.0024(13) 0.0066(14) 0.0028(13)
C28 0.093(2) 0.0465(16) 0.098(2) 0.0033(16) 0.0386(19) -0.0003(16)
C29 0.094(3) 0.078(2) 0.160(4) 0.048(2) 0.051(3) 0.029(2)
C30 0.135(4) 0.098(3) 0.269(7) 0.093(4) 0.122(5) 0.048(3)
C31 0.236(9) 0.062(3) 0.295(10) 0.027(4) 0.192(8) 0.015(4)
C32 0.235(8) 0.075(4) 0.213(7) -0.029(4) 0.094(6) -0.056(4)
C33 0.160(4) 0.068(2) 0.142(4) -0.014(2) 0.028(3) -0.036(3)
C34 0.0748(19) 0.0707(18) 0.079(2) 0.0343(16) 0.0372(16) 0.0387(16)
O1 0.0674(12) 0.0674(12) 0.0600(11) 0.0189(10) 0.0188(9) 0.0189(9)
O2 0.145(2) 0.0837(16) 0.1058(19) 0.0379(14) 0.0271(17) 0.0481(16)

loop_
_atom_type_symbol
_atom_type_description
_atom_type_scat_dispersion_real
_atom_type_scat_dispersion_imag
_atom_type_scat_source
C C 0.0033 0.0016 'International Tables Vol C Tables 4.2.6.8 and 6.1.1.4'
H H 0.0000 0.0000 'International Tables Vol C Tables 4.2.6.8 and 6.1.1.4'
O O 0.0106 0.0060 'International Tables Vol C Tables 4.2.6.8 and 6.1.1.4'

loop_
_geom_angle_atom_site_label_1
_geom_angle_atom_site_label_2
_geom_angle_atom_site_label_3
_geom_angle
_geom_angle_site_symmetry_1
_geom_angle_site_symmetry_3
_geom_angle_publ_flag
C2 C1 C6 120.7(3) . . ?
C2 C1 H1 119.6 . . ?
C6 C1 H1 119.6 . . ?
C3 C2 C1 121.0(3) . . ?
C3 C2 H2 119.5 . . ?
C1 C2 H2 119.5 . . ?
C2 C3 C4 120.0(3) . . ?
C2 C3 H3 120.0 . . ?
C4 C3 H3 120.0 . . ?
C3 C4 C5 120.2(3) . . ?
C3 C4 H4 119.9 . . ?
C5 C4 H4 119.9 . . ?
C6 C5 C4 119.7(3) . . ?
C6 C5 H5 120.2 . . ?
C4 C5 H5 120.2 . . ?
C1 C6 C5 118.4(2) . . ?
C1 C6 C7 119.8(2) . . ?
C5 C6 C7 121.8(2) . . ?
C8 C7 C6 177.6(3) . . ?
C7 C8 C9 176.6(3) . . ?
O1 C9 C8 119.2(2) . . ?
O1 C9 C10 123.4(2) . . ?
C8 C9 C10 117.4(2) . . ?
C11 C10 C15 119.6(2) . . ?
C11 C10 C9 119.1(2) . . ?
C15 C10 C9 121.14(19) . . ?
C12 C11 C10 121.1(2) . . ?
C12 C11 H11 119.4 . . ?
C10 C11 H11 119.4 . . ?
C13 C12 C11 119.8(2) . . ?
C13 C12 H12 120.1 . . ?
C11 C12 H12 120.1 . . ?
C12 C13 C14 119.8(2) . . ?
C12 C13 H13 120.1 . . ?
C14 C13 H13 120.1 . . ?
C13 C14 C15 121.5(2) . . ?
C13 C14 H14 119.2 . . ?
C15 C14 H14 119.2 . . ?
C14 C15 C10 118.2(2) . . ?
C14 C15 C16 119.3(2) . . ?
C10 C15 C16 122.6(2) . . ?
C25 C16 C17 118.9(2) . . ?
C25 C16 C15 122.0(2) . . ?
C17 C16 C15 119.0(2) . . ?
C18 C17 C16 122.7(2) . . ?
C18 C17 H17 118.7 . . ?
C16 C17 H17 118.7 . . ?
C17 C18 C19 120.1(2) . . ?
C17 C18 C34 114.3(3) . . ?
C19 C18 C34 125.6(2) . . ?
C20 C19 C18 124.2(3) . . ?
C20 C19 C24 117.4(3) . . ?
C18 C19 C24 118.3(2) . . ?
C21 C20 C19 121.7(3) . . ?
C21 C20 H20 119.1 . . ?
C19 C20 H20 119.1 . . ?
C20 C21 C22 120.9(3) . . ?
C20 C21 H21 119.6 . . ?
C22 C21 H21 119.6 . . ?
C23 C22 C21 120.2(3) . . ?
C23 C22 H22 119.9 . . ?
C21 C22 H22 119.9 . . ?
C22 C23 C24 120.3(3) . . ?
C22 C23 H23 119.9 . . ?
C24 C23 H23 119.9 . . ?
C23 C24 C19 119.6(2) . . ?
C23 C24 C25 120.9(2) . . ?
C19 C24 C25 119.5(2) . . ?
C16 C25 C26 120.4(2) . . ?
C16 C25 C24 120.5(2) . . ?
C26 C25 C24 119.2(2) . . ?
C27 C26 C25 178.8(3) . . ?
C26 C27 C28 178.5(3) . . ?
C33 C28 C29 119.6(4) . . ?
C33 C28 C27 120.5(4) . . ?
C29 C28 C27 119.9(3) . . ?
C30 C29 C28 119.8(5) . . ?
C30 C29 H29 120.1 . . ?
C28 C29 H29 120.1 . . ?
C31 C30 C29 118.9(6) . . ?
C31 C30 H30 120.6 . . ?
C29 C30 H30 120.6 . . ?
C32 C31 C30 122.2(5) . . ?
C32 C31 H31 118.9 . . ?
C30 C31 H31 118.9 . . ?
C31 C32 C33 118.8(6) . . ?
C31 C32 H32 120.6 . . ?
C33 C32 H32 120.6 . . ?
C28 C33 C32 120.6(6) . . ?
C28 C33 H33 119.7 . . ?
C32 C33 H33 119.7 . . ?
O2 C34 C18 128.3(4) . . ?
O2 C34 H34 115.8 . . ?
C18 C34 H34 115.8 . . ?

loop_
_geom_bond_atom_site_label_1
_geom_bond_atom_site_label_2
_geom_bond_distance
_geom_bond_site_symmetry_2
_geom_bond_publ_flag
C1 C2 1.368(4) . ?
C1 C6 1.375(4) . ?
C1 H1 0.9300 . ?
C2 C3 1.337(5) . ?
C2 H2 0.9300 . ?
C3 C4 1.361(5) . ?
C3 H3 0.9300 . ?
C4 C5 1.393(5) . ?
C4 H4 0.9300 . ?
C5 C6 1.378(4) . ?
C5 H5 0.9300 . ?
C6 C7 1.431(3) . ?
C7 C8 1.194(3) . ?
C8 C9 1.451(3) . ?
C9 O1 1.210(3) . ?
C9 C10 1.487(3) . ?
C10 C11 1.384(3) . ?
C10 C15 1.404(3) . ?
C11 C12 1.374(4) . ?
C11 H11 0.9300 . ?
C12 C13 1.372(4) . ?
C12 H12 0.9300 . ?
C13 C14 1.380(4) . ?
C13 H13 0.9300 . ?
C14 C15 1.386(3) . ?
C14 H14 0.9300 . ?
C15 C16 1.489(3) . ?
C16 C25 1.378(3) . ?
C16 C17 1.402(3) . ?
C17 C18 1.371(3) . ?
C17 H17 0.9300 . ?
C18 C19 1.422(4) . ?
C18 C34 1.485(4) . ?
C19 C20 1.417(4) . ?
C19 C24 1.425(4) . ?
C20 C21 1.346(5) . ?
C20 H20 0.9300 . ?
C21 C22 1.388(5) . ?
C21 H21 0.9300 . ?
C22 C23 1.374(4) . ?
C22 H22 0.9300 . ?
C23 C24 1.406(4) . ?
C23 H23 0.9300 . ?
C24 C25 1.439(3) . ?
C25 C26 1.432(3) . ?
C26 C27 1.192(3) . ?
C27 C28 1.430(4) . ?
C28 C33 1.367(5) . ?
C28 C29 1.394(5) . ?
C29 C30 1.387(6) . ?
C29 H29 0.9300 . ?
C30 C31 1.377(10) . ?
C30 H30 0.9300 . ?
C31 C32 1.350(10) . ?
C31 H31 0.9300 . ?
C32 C33 1.396(7) . ?
C32 H32 0.9300 . ?
C33 H33 0.9300 . ?
C34 O2 1.172(3) . ?
C34 H34 0.9300 . ?

loop_
_geom_torsion_atom_site_label_1
_geom_torsion_atom_site_label_2
_geom_torsion_atom_site_label_3
_geom_torsion_atom_site_label_4
_geom_torsion
_geom_torsion_site_symmetry_1
_geom_torsion_site_symmetry_2
_geom_torsion_site_symmetry_3
_geom_torsion_site_symmetry_4
_geom_torsion_publ_flag
C6 C1 C2 C3 -0.2(5) . . . . ?
C1 C2 C3 C4 0.3(6) . . . . ?
C2 C3 C4 C5 -0.1(6) . . . . ?
C3 C4 C5 C6 -0.3(5) . . . . ?
C2 C1 C6 C5 -0.1(5) . . . . ?
C2 C1 C6 C7 -179.4(3) . . . . ?
C4 C5 C6 C1 0.4(5) . . . . ?
C4 C5 C6 C7 179.7(3) . . . . ?
O1 C9 C10 C11 -145.1(2) . . . . ?
C8 C9 C10 C11 33.7(3) . . . . ?
O1 C9 C10 C15 30.2(4) . . . . ?
C8 C9 C10 C15 -151.0(2) . . . . ?
C15 C10 C11 C12 -1.2(4) . . . . ?
C9 C10 C11 C12 174.2(2) . . . . ?
C10 C11 C12 C13 0.9(4) . . . . ?
C11 C12 C13 C14 0.0(4) . . . . ?
C12 C13 C14 C15 -0.5(4) . . . . ?
C13 C14 C15 C10 0.2(3) . . . . ?
C13 C14 C15 C16 179.6(2) . . . . ?
C11 C10 C15 C14 0.6(3) . . . . ?
C9 C10 C15 C14 -174.7(2) . . . . ?
C11 C10 C15 C16 -178.7(2) . . . . ?
C9 C10 C15 C16 6.0(3) . . . . ?
C14 C15 C16 C25 -114.2(2) . . . . ?
C10 C15 C16 C25 65.2(3) . . . . ?
C14 C15 C16 C17 63.0(3) . . . . ?
C10 C15 C16 C17 -117.7(2) . . . . ?
C25 C16 C17 C18 -1.0(3) . . . . ?
C15 C16 C17 C18 -178.2(2) . . . . ?
C16 C17 C18 C19 0.0(3) . . . . ?
C16 C17 C18 C34 179.0(2) . . . . ?
C17 C18 C19 C20 177.9(2) . . . . ?
C34 C18 C19 C20 -1.1(4) . . . . ?
C17 C18 C19 C24 0.6(3) . . . . ?
C34 C18 C19 C24 -178.4(2) . . . . ?
C18 C19 C20 C21 -177.2(2) . . . . ?
C24 C19 C20 C21 0.1(3) . . . . ?
C19 C20 C21 C22 -0.9(4) . . . . ?
C20 C21 C22 C23 0.7(4) . . . . ?
C21 C22 C23 C24 0.3(4) . . . . ?
C22 C23 C24 C19 -1.1(3) . . . . ?
C22 C23 C24 C25 177.4(2) . . . . ?
C20 C19 C24 C23 0.9(3) . . . . ?
C18 C19 C24 C23 178.4(2) . . . . ?
C20 C19 C24 C25 -177.64(19) . . . . ?
C18 C19 C24 C25 -0.1(3) . . . . ?
C17 C16 C25 C26 -177.0(2) . . . . ?
C15 C16 C25 C26 0.2(3) . . . . ?
C17 C16 C25 C24 1.4(3) . . . . ?
C15 C16 C25 C24 178.5(2) . . . . ?
C23 C24 C25 C16 -179.4(2) . . . . ?
C19 C24 C25 C16 -0.8(3) . . . . ?
C23 C24 C25 C26 -1.0(3) . . . . ?
C19 C24 C25 C26 177.5(2) . . . . ?
C33 C28 C29 C30 2.6(6) . . . . ?
C27 C28 C29 C30 -177.7(3) . . . . ?
C28 C29 C30 C31 -1.0(7) . . . . ?
C29 C30 C31 C32 -1.3(9) . . . . ?
C30 C31 C32 C33 1.8(10) . . . . ?
C29 C28 C33 C32 -2.1(6) . . . . ?
C27 C28 C33 C32 178.2(4) . . . . ?
C31 C32 C33 C28 -0.1(9) . . . . ?
C17 C18 C34 O2 176.2(3) . . . . ?
C19 C18 C34 O2 -4.8(4) . . . . ?
